data_7157821
loop_
_publ_author_name
'Prusty, Namrata'
'Kinthada, Lakshmana K.'
'Meena, Rohit'
'Chebolu, Rajesh'
'Ravikumar, Ponneri Chandrababu'

_publ_section_title
;
 Bismuth(iii)-catalyzed regioselective alkylation of tetrahydroquinolines
 and indolines towards the synthesis of bioactive core-biaryl oxindoles
 and CYP19 inhibitors.
;
_journal_issue 4
_journal_name_full 'Organic &amp; biomolecular chemistry'
_journal_page_first 891
_journal_page_last 905
_journal_paper_doi 10.1039/d0ob02385j
_journal_volume 19
_journal_year 2021
_chemical_formula_moiety 'C22 H21 N O2 S'
_chemical_formula_sum 'C23.5 H22.5 N1.5 O3.5 S'
_chemical_formula_weight 413.99
_space_group_crystal_system triclinic
_space_group_IT_number 2
_space_group_name_Hall '-P 1'
_space_group_name_H-M_alt 'P -1'
_atom_sites_solution_hydrogens geom
_atom_sites_solution_primary dual
_audit_creation_date 2020-10-27
_audit_creation_method
;
Olex2 1.2-ac3
(compiled 2017.02.24 svn.r3390 for Rigaku Oxford Diffraction, GUI svn.r5318)
;
_audit_update_record
;
2020-11-02 deposited with the CCDC.	2020-12-16 downloaded from the CCDC.
;
_cell_angle_alpha 86.787(2)
_cell_angle_beta 70.290(2)
_cell_angle_gamma 89.647(2)
_cell_formula_units_Z 4
_cell_length_a 11.5475(3)
_cell_length_b 11.5869(3)
_cell_length_c 16.7480(3)
_cell_measurement_reflns_used 21469
_cell_measurement_temperature 100.00(10)
_cell_measurement_theta_max 77.4610
_cell_measurement_theta_min 3.8120
_cell_volume 2106.08(9)
_computing_cell_refinement 'CrysAlisPro 1.171.40.63a (Rigaku OD, 2019)'
_computing_data_collection 'CrysAlisPro 1.171.40.63a (Rigaku OD, 2019)'
_computing_data_reduction 'CrysAlisPro 1.171.40.63a (Rigaku OD, 2019)'
_computing_molecular_graphics 'Olex2 (Dolomanov et al., 2009)'
_computing_publication_material 'Olex2 (Dolomanov et al., 2009)'
_computing_structure_refinement 'ShelXL (Sheldrick, 2015)'
_computing_structure_solution 'ShelXT (Sheldrick, 2015)'
_diffrn_ambient_environment N~2~
_diffrn_ambient_temperature 100.00(10)
_diffrn_detector 'Hybrid Pixel Array Detector'
_diffrn_detector_area_resol_mean 5.8140
_diffrn_detector_type 'Pilatus 200K'
_diffrn_measured_fraction_theta_full 0.984
_diffrn_measured_fraction_theta_max 0.985
_diffrn_measurement_details
;
List of Runs (angles in degrees, time in seconds):

  # Type    Start    End  Width  t~exp~   \w     \q     \k     \f   Frames
#--------------------------------------------------------------------------
  1  \w   -104.00 -17.00   0.50    3.66    --  -38.50 150.00 -39.00  174
  2  \w    -85.00  -3.00   0.50    3.66    --  -38.50 122.00 158.00  164
  3  \w     25.00  98.00   0.50    3.66    --   48.56-122.00  77.00  146
  4  \w     39.00 116.00   0.50    3.66    --   48.56-150.00 -84.00  154
  5  \w     41.00 110.00   0.50    3.66    --  106.21-122.00  77.00  138
  6  \w     83.00 166.00   0.50    3.66    --  106.21 150.00 -39.00  166
  7  \w     99.00 172.00   0.50    3.66    --  106.21 122.00 158.00  146
  8  \w    -42.00  28.00   0.50    3.66    --  -38.50  37.00  60.00  140
  9  \w    -42.00  28.00   0.50    3.66    --  -38.50  37.00 120.00  140
 10  \w   -105.00 -35.00   0.50    3.66    --  -38.50 -37.00 -90.00  140
 11  \w     37.00 112.00   0.50    3.66    --   48.56  57.00-180.00  150
 12  \w     37.00 112.00   0.50    3.66    --   48.56  57.00 -90.00  150
 13  \w     45.00 115.00   0.50    3.66    --   48.56  37.00-180.00  140
 14  \w     42.00 111.00   0.50    3.66    --  106.21 -45.00   0.00  138
 15  \w     38.00 110.00   0.50    3.66    --  106.21 -30.00 -90.00  144
 16  \w     38.00 110.00   0.50    3.66    --  106.21 -30.00  60.00  144
 17  \w     37.00 109.00   0.50    3.66    --  106.21-111.00   0.00  144
 18  \w    102.00 171.00   0.50    3.66    --  106.21  45.00-180.00  138
 19  \w     42.00 130.00   0.50    3.66    --  106.21 -77.00   0.00  176
 20  \w     38.00 106.00   0.50    3.66    --  106.21 -94.00  60.00  136
 21  \w     38.00 114.00   0.50    3.66    --  106.21 -15.00 120.00  152
 22  \w     42.00 111.00   0.50    3.66    --  106.21 -45.00-180.00  138
 23  \w    103.00 171.00   0.50    3.66    --  106.21  77.00-150.00  136
 24  \w    104.00 176.00   0.50    3.66    --  106.21 111.00 -60.00  144
 25  \w     58.00  84.00   0.50    3.66    --  106.21 -94.00 -90.00   52
 26  \w     47.00 114.00   0.50    3.66    --  106.21 -15.00-120.00  134
 27  \w     69.00 119.00   0.50    3.66    --  106.21 -61.00  60.00  100
 28  \w    106.00 165.00   0.50    3.66    --  106.21  77.00  60.00  118
 29  \w     57.00 106.00   0.50    3.66    --  106.21 -94.00   0.00   98
 30  \w     47.00  93.00   0.50    3.66    --  106.21-111.00 150.00   92
 31  \w    103.00 167.00   0.50    3.66    --  106.21  15.00 -90.00  128
 32  \w    113.00 175.00   0.50    3.66    --  106.21 111.00 -90.00  124
 33  \w     72.00 109.00   0.50    3.66    --  106.21-111.00-120.00   74
 34  \w     41.00 106.00   0.50    3.66    --  106.21 -94.00-120.00  130
 35  \w     74.00 103.00   0.50    3.66    --  106.21 -94.00 120.00   58
 36  \w     64.00 113.00   0.50    3.66    --  106.21 -61.00-150.00   98
 37  \w    141.00 171.00   0.50    3.66    --  106.21  45.00  90.00   60
 38  \w     74.00  99.00   0.50    3.66    --  106.21-150.00 -84.00   50
;
_diffrn_measurement_device 'four-circle diffractometer'
_diffrn_measurement_device_type 'SuperNova, Dual, Cu at home/near, Pilatus 200K'
_diffrn_measurement_method '\w scans'
_diffrn_orient_matrix_type 'CrysAlisPro convention (1999,Acta A55,543-557)'
_diffrn_orient_matrix_UB_11 0.0570922000
_diffrn_orient_matrix_UB_12 -0.1092685000
_diffrn_orient_matrix_UB_13 -0.0453052000
_diffrn_orient_matrix_UB_21 -0.0378567000
_diffrn_orient_matrix_UB_22 -0.0694762000
_diffrn_orient_matrix_UB_23 0.0862386000
_diffrn_orient_matrix_UB_31 -0.1240726000
_diffrn_orient_matrix_UB_32 -0.0311439000
_diffrn_orient_matrix_UB_33 -0.0094334000
_diffrn_radiation_monochromator mirror
_diffrn_radiation_probe x-ray
_diffrn_radiation_type CuK\a
_diffrn_radiation_wavelength 1.54184
_diffrn_reflns_av_R_equivalents 0.1143
_diffrn_reflns_av_unetI/netI 0.0613
_diffrn_reflns_Laue_measured_fraction_full 0.984
_diffrn_reflns_Laue_measured_fraction_max 0.985
_diffrn_reflns_limit_h_max 10
_diffrn_reflns_limit_h_min -13
_diffrn_reflns_limit_k_max 13
_diffrn_reflns_limit_k_min -13
_diffrn_reflns_limit_l_max 19
_diffrn_reflns_limit_l_min -20
_diffrn_reflns_number 28843
_diffrn_reflns_point_group_measured_fraction_full 0.984
_diffrn_reflns_point_group_measured_fraction_max 0.985
_diffrn_reflns_theta_full 67.684
_diffrn_reflns_theta_max 68.250
_diffrn_reflns_theta_min 3.821
_diffrn_source 'micro-focus sealed X-ray tube'
_diffrn_source_type 'SuperNova (Cu) X-ray Source'
_exptl_absorpt_coefficient_mu 1.599
_exptl_absorpt_correction_T_max 1.00000
_exptl_absorpt_correction_T_min 0.40302
_exptl_absorpt_correction_type multi-scan
_exptl_absorpt_process_details
;
CrysAlisPro 1.171.40.63a (Rigaku Oxford Diffraction, 2019)
Empirical absorption correction using spherical harmonics,
 implemented in SCALE3 ABSPACK scaling algorithm.
;
_exptl_crystal_colour 'clear yellowish yellow'
_exptl_crystal_colour_lustre clear
_exptl_crystal_colour_modifier yellowish
_exptl_crystal_colour_primary yellow
_exptl_crystal_density_diffrn 1.306
_exptl_crystal_description plate
_exptl_crystal_F_000 872
_exptl_crystal_size_max 0.13
_exptl_crystal_size_mid 0.12
_exptl_crystal_size_min 0.1
_refine_diff_density_max 0.933
_refine_diff_density_min -0.820
_refine_diff_density_rms 0.098
_refine_ls_extinction_method none
_refine_ls_goodness_of_fit_ref 1.032
_refine_ls_hydrogen_treatment constr
_refine_ls_matrix_type full
_refine_ls_number_parameters 471
_refine_ls_number_reflns 7581
_refine_ls_number_restraints 36
_refine_ls_restrained_S_all 1.035
_refine_ls_R_factor_all 0.1033
_refine_ls_R_factor_gt 0.0996
_refine_ls_shift/su_max 0.001
_refine_ls_shift/su_mean 0.000
_refine_ls_structure_factor_coef Fsqd
_refine_ls_weighting_details 'w=1/[\s^2^(Fo^2^)+(0.1570P)^2^+4.0003P] where P=(Fo^2^+2Fc^2^)/3'
_refine_ls_weighting_scheme calc
_refine_ls_wR_factor_gt 0.2653
_refine_ls_wR_factor_ref 0.2693
_reflns_Friedel_coverage 0.000
_reflns_number_gt 6925
_reflns_number_total 7581
_reflns_threshold_expression 'I > 2\s(I)'
_cod_data_source_file d0ob02385j5.cif
_cod_data_source_block pcr-np-231
_cod_depositor_comments
;
Adding full bibliography for 7157820--7157821.cif.

2024-06-28
Z value and formula fixed to values more according to usual
chemical conventions.                 miguel
;
_cod_original_formula_sum 'C47 H45 N3 O7 S2'
_cod_original_formula_weight 827.98
_cod_original_formula_moiety '2(C22 H21 N O2 S)'
_cod_original_formula_units_Z 2
_cod_database_code 7157821
_shelx_shelxl_version_number 2018/3
_chemical_oxdiff_formula 'C59 H59 N59 O59 S59 '
_shelx_space_group_comment
;
The symmetry employed for this shelxl refinement is uniquely defined
by the following loop, which should always be used as a source of
symmetry information in preference to the above space-group names.
They are only intended as comments.
;
_diffrn_oxdiff_digest_frames
;
01b7b3a3fd3baef4154724fdf772ba3dcd00028c42c
;
_reflns_odcompleteness_completeness 99.94
_reflns_odcompleteness_iscentric 1
_reflns_odcompleteness_theta 68.13
_olex2_refinement_description
;
1. Fixed Uiso
 At 1.2 times of:
  All C(H) groups, All C(H,H) groups
 At 1.5 times of:
  All C(H,H,H) groups
2. Rigid body (RIGU) restrains
 C01I, C01K, C01J, C00U, C016, C01G
 with sigma for 1-2 distances of 0.0001 and sigma for 1-3 distances of 0.0001
3.a Ternary CH refined with riding coordinates:
 C00J(H00J), C00M(H00M)
3.b Secondary CH2 refined with riding coordinates:
 C00V(H00D,H00F), C010(H01E,H01F), C014(H01K,H01L), C017(H01A,H01B)
3.c Aromatic/amide H refined with riding coordinates:
 C00E(H00E), C00G(H00G), C00I(H00I), C00K(H00K), C00N(H00N), C00O(H00O),
 C00Q(H00Q), C00W(H00W), C00X(H00X), C00Z(H00Z), C012(H012), C013(H013),
 C015(H015), C016(H016), C018(H018), C019(H019), C01B(H01M), C01C(H01C),
 C01D(H01D), C01E(H01N), C01F(H01O), C01G(H01P), C01H(H01H), C01I(H01Q),
 C01J(H01R), C01K(H01S)
3.d Idealised Me refined as rotating group:
 C00S(H00A,H00B,H00C), C011(H01G,H01I,H01J)
;
_olex2_submission_special_instructions 'No special instructions were received'
_oxdiff_exptl_absorpt_empirical_details
;
Empirical correction (ABSPACK) includes:
- Absorption correction using spherical harmonics
- Frame scaling
;
_oxdiff_exptl_absorpt_empirical_full_max 3.532
_oxdiff_exptl_absorpt_empirical_full_min 0.276

loop_
_space_group_symop_operation_xyz
'x, y, z'
'-x, -y, -z'

loop_
_atom_site_label
_atom_site_type_symbol
_atom_site_fract_x
_atom_site_fract_y
_atom_site_fract_z
_atom_site_U_iso_or_equiv
_atom_site_adp_type
_atom_site_occupancy
_atom_site_site_symmetry_order
_atom_site_calc_flag
_atom_site_refinement_flags_posn
_atom_site_refinement_flags_adp
_atom_site_refinement_flags_occupancy
_atom_site_disorder_assembly
_atom_site_disorder_group
S001 S 0.65853(8) 0.61494(8) 0.90013(6) 0.0367(3) Uani 1 1 d . . . . .
S002 S 0.42547(9) 1.11985(8) 0.90770(5) 0.0365(3) Uani 1 1 d . . . . .
O003 O 0.7224(3) 0.7193(2) 0.86021(18) 0.0443(7) Uani 1 1 d . . . . .
O004 O 0.5283(3) 1.1229(3) 0.93650(18) 0.0445(7) Uani 1 1 d . . . . .
O005 O 0.5268(2) 0.6130(3) 0.92888(18) 0.0467(7) Uani 1 1 d . . . . .
O006 O 0.3921(3) 1.2235(3) 0.87062(18) 0.0477(7) Uani 1 1 d . . . . .
N007 N 0.7021(3) 0.5138(3) 0.83218(19) 0.0368(7) Uani 1 1 d . . . . .
N008 N 0.4565(3) 1.0229(3) 0.83649(18) 0.0381(8) Uani 1 1 d . . . . .
C00A C 0.3757(3) 0.9985(3) 0.7906(2) 0.0329(8) Uani 1 1 d . . . . .
C00B C 1.0596(3) 0.4071(3) 0.7001(2) 0.0310(7) Uani 1 1 d . . . . .
C00D C 0.2427(4) 0.9114(3) 0.6955(2) 0.0351(8) Uani 1 1 d . . . . .
C00E C 0.9300(3) 0.5644(3) 0.7690(2) 0.0319(7) Uani 1 1 d . . . . .
H00E H 0.921345 0.640283 0.785229 0.038 Uiso 1 1 calc R . . . .
C00F C 0.8292(3) 0.4911(3) 0.7887(2) 0.0303(7) Uani 1 1 d . . . . .
C00G C 0.2905(4) 1.0686(3) 0.7712(2) 0.0345(8) Uani 1 1 d . . . . .
H00G H 0.277108 1.143469 0.789197 0.041 Uiso 1 1 calc R . . . .
C00H C 1.1981(3) 0.3390(3) 0.5599(2) 0.0346(8) Uani 1 1 d . . . . .
C00I C 1.0454(3) 0.5210(3) 0.7237(2) 0.0320(7) Uani 1 1 d . . . . .
H00I H 1.114193 0.569388 0.709106 0.038 Uiso 1 1 calc R . . . .
C00J C 0.1709(4) 0.8595(3) 0.6444(2) 0.0386(9) Uani 1 1 d . . . . .
H00J H 0.141666 0.783394 0.672235 0.046 Uiso 1 1 calc R . . . .
C00K C 0.2254(4) 1.0225(3) 0.7234(2) 0.0326(8) Uani 1 1 d . . . . .
H00K H 0.167735 1.068529 0.709645 0.039 Uiso 1 1 calc R . . . .
C00L C 0.8411(3) 0.3769(3) 0.7647(2) 0.0362(8) Uani 1 1 d . . . . .
C00M C 1.1853(3) 0.3578(3) 0.6510(2) 0.0352(8) Uani 1 1 d . . . . .
H00M H 1.187276 0.280643 0.677567 0.042 Uiso 1 1 calc R . . . .
C00N C 0.3335(4) 0.8449(3) 0.7140(2) 0.0412(9) Uani 1 1 d . . . . .
H00N H 0.350340 0.771383 0.693731 0.049 Uiso 1 1 calc R . . . .
C00O C 0.9569(4) 0.3360(3) 0.7201(2) 0.0389(9) Uani 1 1 d . . . . .
H00O H 0.965369 0.260204 0.703525 0.047 Uiso 1 1 calc R . . . .
C00P C 1.2899(3) 0.4258(3) 0.6625(2) 0.0355(8) Uani 1 1 d . . . . .
C00Q C 1.1437(3) 0.4106(3) 0.5135(2) 0.0381(8) Uani 1 1 d . . . . .
H00Q H 1.098248 0.473259 0.539034 0.046 Uiso 1 1 calc R . . . .
C00R C 0.2538(4) 0.8368(3) 0.5541(2) 0.0368(8) Uani 1 1 d . . . . .
C00S C 0.7074(4) 0.5727(4) 0.9858(2) 0.0383(8) Uani 1 1 d . . . . .
H00A H 0.795660 0.570184 0.966549 0.057 Uiso 1 1 calc GR . . . .
H00B H 0.674081 0.497512 1.008658 0.057 Uiso 1 1 calc GR . . . .
H00C H 0.679351 0.627378 1.029066 0.057 Uiso 1 1 calc GR . . . .
C00T C 0.3973(4) 0.8875(4) 0.7617(2) 0.0402(9) Uani 1 1 d . . . . .
C00U C 0.0576(5) 0.9268(4) 0.6488(4) 0.0577(7) Uani 1 1 d . U . . .
C00V C 0.6365(4) 0.3995(4) 0.8567(3) 0.0427(9) Uani 1 1 d . . . . .
H00D H 0.554682 0.403798 0.852703 0.051 Uiso 1 1 calc R . . . .
H00F H 0.629826 0.373342 0.914171 0.051 Uiso 1 1 calc R . . . .
C00W C 1.3663(4) 0.4992(4) 0.5993(3) 0.0454(10) Uani 1 1 d . . . . .
H00W H 1.355554 0.507574 0.546763 0.054 Uiso 1 1 calc R . . . .
C00X C 0.3516(4) 0.9098(4) 0.5075(3) 0.0424(9) Uani 1 1 d . . . . .
H00X H 0.366587 0.976449 0.531107 0.051 Uiso 1 1 calc R . . . .
C00Z C 1.1555(4) 0.3909(4) 0.4304(3) 0.0457(10) Uani 1 1 d . . . . .
H00Z H 1.119614 0.440992 0.400405 0.055 Uiso 1 1 calc R . . . .
C010 C 0.5054(4) 0.9095(4) 0.8572(3) 0.0464(11) Uani 1 1 d . . . . .
H01E H 0.455329 0.877915 0.912960 0.056 Uiso 1 1 calc R . . . .
H01F H 0.589526 0.918010 0.855850 0.056 Uiso 1 1 calc R . . . .
C011 C 0.2971(4) 1.0691(4) 0.9925(2) 0.0405(9) Uani 1 1 d . . . . .
H01G H 0.315018 0.995359 1.014377 0.061 Uiso 1 1 calc GR . . . .
H01I H 0.228381 1.061131 0.973101 0.061 Uiso 1 1 calc GR . . . .
H01J H 0.277447 1.122996 1.036481 0.061 Uiso 1 1 calc GR . . . .
C012 C 1.4607(4) 0.5614(4) 0.6142(3) 0.0564(12) Uani 1 1 d . . . . .
H012 H 1.512307 0.610856 0.571509 0.068 Uiso 1 1 calc R . . . .
C013 C 1.2672(5) 0.2465(4) 0.5192(3) 0.0507(11) Uani 1 1 d . . . . .
H013 H 1.306512 0.198581 0.548210 0.061 Uiso 1 1 calc R . . . .
C014 C 0.4988(5) 0.8331(4) 0.7890(3) 0.0526(12) Uani 1 1 d . . . . .
H01K H 0.477809 0.754022 0.811311 0.063 Uiso 1 1 calc R . . . .
H01L H 0.576162 0.834081 0.742093 0.063 Uiso 1 1 calc R . . . .
C015 C 0.4266(4) 0.8848(4) 0.4269(3) 0.0458(10) Uani 1 1 d . . . . .
H015 H 0.491074 0.935006 0.396913 0.055 Uiso 1 1 calc R . . . .
C016 C 0.0554(5) 1.0115(4) 0.5879(4) 0.0609(8) Uani 1 1 d . U . . .
H016 H 0.125067 1.026189 0.540358 0.073 Uiso 1 1 calc R . . . .
C017 C 0.7178(4) 0.3194(4) 0.7921(3) 0.0487(11) Uani 1 1 d . . . . .
H01A H 0.720046 0.242774 0.818063 0.058 Uiso 1 1 calc R . . . .
H01B H 0.688876 0.313154 0.744493 0.058 Uiso 1 1 calc R . . . .
C018 C 1.2217(4) 0.2955(4) 0.3913(3) 0.0529(11) Uani 1 1 d . . . . .
H018 H 1.227854 0.279637 0.336235 0.063 Uiso 1 1 calc R . . . .
C019 C 1.2779(6) 0.2252(4) 0.4371(3) 0.0638(14) Uani 1 1 d . . . . .
H019 H 1.323625 0.162545 0.411685 0.077 Uiso 1 1 calc R . . . .
C01B C 0.2327(6) 0.7380(4) 0.5162(3) 0.0562(13) Uani 1 1 d . . . . .
H01M H 0.166454 0.689139 0.545232 0.067 Uiso 1 1 calc R . . . .
C01C C 1.3079(5) 0.4167(4) 0.7414(3) 0.0549(12) Uani 1 1 d . . . . .
H01C H 1.257046 0.367451 0.784590 0.066 Uiso 1 1 calc R . . . .
C01D C 1.4761(4) 0.5486(4) 0.6922(4) 0.0565(12) Uani 1 1 d . . . . .
H01D H 1.539850 0.588051 0.701498 0.068 Uiso 1 1 calc R . . . .
C01E C 0.3093(7) 0.7124(4) 0.4363(3) 0.0676(16) Uani 1 1 d . . . . .
H01N H 0.295474 0.645108 0.412796 0.081 Uiso 1 1 calc R . . . .
C01F C 0.4068(5) 0.7857(5) 0.3902(3) 0.0591(13) Uani 1 1 d . . . . .
H01O H 0.457589 0.768681 0.336049 0.071 Uiso 1 1 calc R . . . .
C01G C -0.0516(5) 1.0754(5) 0.5977(4) 0.0646(8) Uani 1 1 d . U . . .
H01P H -0.053266 1.133111 0.557239 0.078 Uiso 1 1 calc R . . . .
C01H C 1.3982(5) 0.4783(5) 0.7564(4) 0.0654(14) Uani 1 1 d . . . . .
H01H H 1.406933 0.472713 0.809726 0.078 Uiso 1 1 calc R . . . .
C01I C -0.1562(6) 1.0510(5) 0.6696(4) 0.0711(10) Uani 1 1 d . U . . .
H01Q H -0.228162 1.091530 0.675554 0.085 Uiso 1 1 calc R . . . .
C01J C -0.0472(6) 0.9083(6) 0.7201(5) 0.0796(13) Uani 1 1 d . U . . .
H01R H -0.046921 0.853415 0.762726 0.096 Uiso 1 1 calc R . . . .
C01K C -0.1544(7) 0.9734(7) 0.7277(5) 0.0899(16) Uani 1 1 d . U . . .
H01S H -0.224543 0.960019 0.775145 0.108 Uiso 1 1 calc R . . . .

loop_
_atom_site_aniso_label
_atom_site_aniso_U_11
_atom_site_aniso_U_22
_atom_site_aniso_U_33
_atom_site_aniso_U_23
_atom_site_aniso_U_13
_atom_site_aniso_U_12
S001 0.0343(5) 0.0451(5) 0.0298(5) -0.0068(4) -0.0092(4) 0.0179(4)
S002 0.0460(5) 0.0480(5) 0.0252(5) -0.0094(4) -0.0239(4) 0.0096(4)
O003 0.0480(16) 0.0387(15) 0.0430(16) -0.0067(12) -0.0108(12) 0.0183(12)
O004 0.0490(16) 0.0610(18) 0.0367(15) -0.0064(13) -0.0313(13) 0.0001(13)
O005 0.0316(14) 0.0637(19) 0.0400(15) -0.0019(13) -0.0065(11) 0.0204(13)
O006 0.070(2) 0.0484(16) 0.0408(16) -0.0099(12) -0.0384(15) 0.0116(14)
N007 0.0284(15) 0.058(2) 0.0250(15) -0.0129(13) -0.0098(12) 0.0132(14)
N008 0.0474(18) 0.057(2) 0.0197(14) -0.0152(13) -0.0227(13) 0.0185(15)
C00A 0.045(2) 0.044(2) 0.0163(15) -0.0069(13) -0.0188(14) 0.0165(16)
C00B 0.0353(18) 0.0328(18) 0.0252(17) -0.0055(13) -0.0101(14) 0.0084(14)
C00D 0.054(2) 0.0308(18) 0.0296(18) -0.0027(14) -0.0259(17) 0.0084(16)
C00E 0.0353(18) 0.0327(18) 0.0274(17) -0.0090(13) -0.0094(14) 0.0125(14)
C00F 0.0309(17) 0.045(2) 0.0163(15) -0.0060(13) -0.0090(13) 0.0086(14)
C00G 0.049(2) 0.0363(18) 0.0275(18) -0.0116(14) -0.0245(16) 0.0181(16)
C00H 0.0318(17) 0.0300(18) 0.037(2) -0.0039(14) -0.0056(15) 0.0066(14)
C00I 0.0324(17) 0.0316(18) 0.0294(18) -0.0010(14) -0.0075(14) 0.0075(14)
C00J 0.059(2) 0.0309(18) 0.036(2) -0.0037(15) -0.0289(18) 0.0039(16)
C00K 0.046(2) 0.0333(18) 0.0259(17) -0.0022(13) -0.0220(15) 0.0122(15)
C00L 0.0384(19) 0.046(2) 0.0245(17) -0.0131(15) -0.0091(14) 0.0012(16)
C00M 0.041(2) 0.0293(18) 0.0315(19) -0.0016(14) -0.0078(15) 0.0143(15)
C00N 0.069(3) 0.0354(19) 0.0293(19) -0.0105(15) -0.0282(18) 0.0219(18)
C00O 0.046(2) 0.0328(19) 0.034(2) -0.0138(15) -0.0068(16) 0.0038(16)
C00P 0.0315(17) 0.0337(18) 0.043(2) -0.0072(15) -0.0149(15) 0.0201(15)
C00Q 0.0368(19) 0.041(2) 0.036(2) -0.0112(16) -0.0104(15) 0.0171(16)
C00R 0.057(2) 0.0309(18) 0.038(2) -0.0039(15) -0.0356(18) 0.0077(16)
C00S 0.0393(19) 0.047(2) 0.034(2) -0.0139(16) -0.0186(16) 0.0130(16)
C00T 0.054(2) 0.048(2) 0.0277(18) -0.0127(16) -0.0249(17) 0.0292(18)
C00U 0.0571(14) 0.0587(18) 0.0801(18) -0.0398(13) -0.0478(12) 0.0087(12)
C00V 0.0309(18) 0.065(3) 0.032(2) -0.0155(18) -0.0085(15) 0.0000(17)
C00W 0.044(2) 0.047(2) 0.041(2) -0.0136(18) -0.0069(17) 0.0053(18)
C00X 0.048(2) 0.045(2) 0.051(2) -0.0168(18) -0.0354(19) 0.0132(18)
C00Z 0.037(2) 0.066(3) 0.036(2) -0.0113(18) -0.0127(16) 0.0128(19)
C010 0.056(2) 0.066(3) 0.0295(19) -0.0167(18) -0.0284(18) 0.038(2)
C011 0.039(2) 0.058(2) 0.0298(19) -0.0179(17) -0.0171(16) 0.0184(18)
C012 0.044(2) 0.055(3) 0.058(3) -0.024(2) 0.003(2) 0.002(2)
C013 0.072(3) 0.039(2) 0.031(2) -0.0015(16) -0.0039(19) 0.024(2)
C014 0.068(3) 0.067(3) 0.038(2) -0.021(2) -0.035(2) 0.045(2)
C015 0.047(2) 0.063(3) 0.040(2) -0.0133(19) -0.0285(18) 0.0105(19)
C016 0.0625(13) 0.0616(18) 0.0791(18) -0.0400(13) -0.0455(12) 0.0148(12)
C017 0.041(2) 0.066(3) 0.038(2) -0.025(2) -0.0087(17) -0.0054(19)
C018 0.059(3) 0.061(3) 0.031(2) -0.0161(19) -0.0031(19) 0.008(2)
C019 0.089(4) 0.050(3) 0.038(2) -0.011(2) -0.002(2) 0.029(3)
C01B 0.110(4) 0.036(2) 0.036(2) 0.0008(17) -0.043(3) -0.005(2)
C01C 0.068(3) 0.051(3) 0.056(3) 0.002(2) -0.036(2) 0.011(2)
C01D 0.043(2) 0.064(3) 0.073(3) -0.031(3) -0.029(2) 0.022(2)
C01E 0.129(5) 0.049(3) 0.038(3) -0.011(2) -0.045(3) 0.004(3)
C01F 0.080(3) 0.070(3) 0.041(3) -0.023(2) -0.036(2) 0.023(3)
C01G 0.0641(14) 0.069(2) 0.0807(19) -0.0389(13) -0.0448(12) 0.0185(13)
C01H 0.075(3) 0.067(3) 0.076(4) -0.006(3) -0.053(3) 0.018(3)
C01I 0.0680(15) 0.070(2) 0.088(2) -0.0354(14) -0.0391(13) 0.0205(14)
C01J 0.0683(15) 0.078(3) 0.099(2) -0.0221(17) -0.0332(13) 0.0221(15)
C01K 0.0731(16) 0.097(3) 0.101(2) -0.0165(19) -0.0298(15) 0.0323(17)

loop_
_atom_type_symbol
_atom_type_description
_atom_type_scat_dispersion_real
_atom_type_scat_dispersion_imag
_atom_type_scat_source
C C 0.0181 0.0091 'International Tables Vol C Tables 4.2.6.8 and 6.1.1.4'
H H 0.0000 0.0000 'International Tables Vol C Tables 4.2.6.8 and 6.1.1.4'
N N 0.0311 0.0180 'International Tables Vol C Tables 4.2.6.8 and 6.1.1.4'
O O 0.0492 0.0322 'International Tables Vol C Tables 4.2.6.8 and 6.1.1.4'
S S 0.3331 0.5567 'International Tables Vol C Tables 4.2.6.8 and 6.1.1.4'

loop_
_geom_angle_atom_site_label_1
_geom_angle_atom_site_label_2
_geom_angle_atom_site_label_3
_geom_angle
_geom_angle_site_symmetry_1
_geom_angle_site_symmetry_3
_geom_angle_publ_flag
O003 S001 O005 118.78(17) . . ?
O003 S001 N007 107.85(17) . . ?
O003 S001 C00S 108.30(19) . . ?
O005 S001 N007 105.90(18) . . ?
O005 S001 C00S 108.85(19) . . ?
N007 S001 C00S 106.53(17) . . ?
O004 S002 O006 118.93(19) . . ?
O004 S002 N008 106.17(17) . . ?
O004 S002 C011 108.38(18) . . ?
O006 S002 N008 107.49(16) . . ?
O006 S002 C011 108.3(2) . . ?
N008 S002 C011 107.05(19) . . ?
C00F N007 S001 122.0(3) . . ?
C00F N007 C00V 107.2(3) . . ?
C00V N007 S001 117.3(2) . . ?
C00A N008 S002 122.4(2) . . ?
C00A N008 C010 106.8(3) . . ?
C010 N008 S002 117.8(2) . . ?
C00G C00A N008 129.6(3) . . ?
C00G C00A C00T 121.0(3) . . ?
C00T C00A N008 109.3(3) . . ?
C00I C00B C00M 122.3(3) . . ?
C00O C00B C00I 119.2(3) . . ?
C00O C00B C00M 118.5(3) . . ?
C00K C00D C00J 123.5(3) . . ?
C00K C00D C00N 117.6(3) . . ?
C00N C00D C00J 118.9(3) . . ?
C00F C00E C00I 117.9(3) . . ?
C00E C00F N007 129.2(3) . . ?
C00E C00F C00L 121.5(3) . . ?
C00L C00F N007 109.2(3) . . ?
C00A C00G C00K 117.4(3) . . ?
C00Q C00H C00M 122.7(3) . . ?
C00Q C00H C013 117.7(4) . . ?
C013 C00H C00M 119.6(3) . . ?
C00B C00I C00E 121.5(3) . . ?
C00D C00J C00R 111.8(3) . . ?
C00U C00J C00D 112.3(3) . . ?
C00U C00J C00R 114.2(3) . . ?
C00D C00K C00G 122.9(3) . . ?
C00F C00L C017 109.9(3) . . ?
C00O C00L C00F 119.4(3) . . ?
C00O C00L C017 130.7(4) . . ?
C00H C00M C00B 111.9(3) . . ?
C00H C00M C00P 115.0(3) . . ?
C00P C00M C00B 111.8(3) . . ?
C00T C00N C00D 120.5(3) . . ?
C00B C00O C00L 120.4(3) . . ?
C00W C00P C00M 122.7(4) . . ?
C00W C00P C01C 118.2(4) . . ?
C01C C00P C00M 119.0(4) . . ?
C00Z C00Q C00H 121.7(4) . . ?
C00X C00R C00J 122.8(3) . . ?
C00X C00R C01B 117.9(4) . . ?
C01B C00R C00J 119.2(4) . . ?
C00A C00T C014 109.5(3) . . ?
C00N C00T C00A 120.5(3) . . ?
C00N C00T C014 130.0(4) . . ?
C016 C00U C00J 122.8(5) . . ?
C016 C00U C01J 118.6(5) . . ?
C01J C00U C00J 118.4(5) . . ?
N007 C00V C017 103.5(3) . . ?
C00P C00W C012 120.2(4) . . ?
C015 C00X C00R 121.2(4) . . ?
C00Q C00Z C018 119.9(4) . . ?
N008 C010 C014 104.5(3) . . ?
C01D C012 C00W 119.6(5) . . ?
C019 C013 C00H 121.0(4) . . ?
C010 C014 C00T 102.8(3) . . ?
C00X C015 C01F 120.7(5) . . ?
C00U C016 C01G 120.2(6) . . ?
C00L C017 C00V 103.5(3) . . ?
C019 C018 C00Z 118.3(4) . . ?
C013 C019 C018 121.3(4) . . ?
C01E C01B C00R 120.6(5) . . ?
C01H C01C C00P 121.7(5) . . ?
C01H C01D C012 120.7(5) . . ?
C01B C01E C01F 121.0(4) . . ?
C015 C01F C01E 118.5(5) . . ?
C016 C01G C01I 119.0(6) . . ?
C01C C01H C01D 119.5(5) . . ?
C01K C01I C01G 121.3(6) . . ?
C00U C01J C01K 119.9(7) . . ?
C01I C01K C01J 121.0(7) . . ?

loop_
_geom_bond_atom_site_label_1
_geom_bond_atom_site_label_2
_geom_bond_distance
_geom_bond_site_symmetry_2
_geom_bond_publ_flag
S001 O003 1.429(3) . ?
S001 O005 1.432(3) . ?
S001 N007 1.636(3) . ?
S001 C00S 1.756(4) . ?
S002 O004 1.426(3) . ?
S002 O006 1.431(3) . ?
S002 N008 1.634(3) . ?
S002 C011 1.748(4) . ?
N007 C00F 1.432(4) . ?
N007 C00V 1.497(6) . ?
N008 C00A 1.433(4) . ?
N008 C010 1.495(5) . ?
C00A C00G 1.382(5) . ?
C00A C00T 1.391(5) . ?
C00B C00I 1.392(5) . ?
C00B C00M 1.532(5) . ?
C00B C00O 1.382(6) . ?
C00D C00J 1.525(5) . ?
C00D C00K 1.384(5) . ?
C00D C00N 1.404(5) . ?
C00E C00F 1.380(5) . ?
C00E C00I 1.399(5) . ?
C00F C00L 1.396(5) . ?
C00G C00K 1.397(5) . ?
C00H C00M 1.510(5) . ?
C00H C00Q 1.391(5) . ?
C00H C013 1.398(5) . ?
C00J C00R 1.528(6) . ?
C00J C00U 1.501(6) . ?
C00L C00O 1.389(5) . ?
C00L C017 1.490(6) . ?
C00M C00P 1.518(6) . ?
C00N C00T 1.367(6) . ?
C00P C00W 1.378(6) . ?
C00P C01C 1.404(6) . ?
C00Q C00Z 1.384(6) . ?
C00R C00X 1.394(6) . ?
C00R C01B 1.401(5) . ?
C00T C014 1.516(5) . ?
C00U C016 1.381(8) . ?
C00U C01J 1.392(9) . ?
C00V C017 1.527(5) . ?
C00W C012 1.407(7) . ?
C00X C015 1.382(6) . ?
C00Z C018 1.403(6) . ?
C010 C014 1.505(6) . ?
C012 C01D 1.377(8) . ?
C013 C019 1.376(7) . ?
C015 C01F 1.388(6) . ?
C016 C01G 1.403(7) . ?
C018 C019 1.389(7) . ?
C01B C01E 1.381(8) . ?
C01C C01H 1.366(7) . ?
C01D C01H 1.374(8) . ?
C01E C01F 1.392(8) . ?
C01G C01I 1.405(9) . ?
C01I C01K 1.292(10) . ?
C01J C01K 1.418(8) . ?

loop_
_smtbx_masks_void_nr
_smtbx_masks_void_average_x
_smtbx_masks_void_average_y
_smtbx_masks_void_average_z
_smtbx_masks_void_volume
_smtbx_masks_void_count_electrons
_smtbx_masks_void_content
1 0.000 -0.644 0.000 383.5 126.6 ?
